data_7032741
loop_
_publ_author_name
'Blundell, Toby J.'
'Hastings, Fiona R.'
'Gridley, Benjamin M.'
'Moxey, Graeme J.'
'Lewis, William'
'Blake, Alexander J.'
'Kays, Deborah L.'

_publ_section_title
;
 Ligand influences on homoleptic Group 12 m-terphenyl complexes.
;
_journal_issue 38
_journal_name_full 'Dalton transactions (Cambridge, England : 2003)'
_journal_page_first 14257
_journal_page_last 14264
_journal_paper_doi 10.1039/c4dt00647j
_journal_volume 43
_journal_year 2014
_chemical_formula_moiety 'C44 H42 Zn'
_chemical_formula_sum 'C44 H42 Zn'
_chemical_formula_weight 636.15
_chemical_name_systematic
; 
 ? 
;
_space_group_IT_number 76
_symmetry_cell_setting tetragonal
_symmetry_space_group_name_Hall 'P 4w'
_symmetry_space_group_name_H-M 'P 41'
_atom_sites_solution_hydrogens geom
_atom_sites_solution_primary direct
_atom_sites_solution_secondary difmap
_audit_creation_method SHELXL-97
_cell_angle_alpha 90.00
_cell_angle_beta 90.00
_cell_angle_gamma 90.00
_cell_formula_units_Z 4
_cell_length_a 10.4016(7)
_cell_length_b 10.4016(7)
_cell_length_c 31.197(4)
_cell_measurement_reflns_used 4113
_cell_measurement_temperature 90(2)
_cell_measurement_theta_max 26.01
_cell_measurement_theta_min 2.35
_cell_volume 3375.3(5)
_computing_cell_refinement 'Bruker SAINT version 6.36A (Bruker, 2002)'
_computing_data_collection 'Bruker SMART version 5.625 (Bruker, 2001)'
_computing_data_reduction 'Bruker SAINT; SHELXTL (Sheldrick, 2008)'
_computing_publication_material 'enCIFer(Allen et al.,2004);PLATON(Spek,2003)'
_computing_structure_refinement 'SHELXL-97 (Sheldrick, 1997)'
_computing_structure_solution 'SHELXS-97 (Sheldrick, 1990)'
_diffrn_ambient_temperature 90(2)
_diffrn_detector_area_resol_mean 8.366
_diffrn_measured_fraction_theta_full 0.999
_diffrn_measured_fraction_theta_max 0.999
_diffrn_measurement_device_type 'Bruker SMART APEX CCD area detector'
_diffrn_measurement_method \w
_diffrn_radiation_monochromator graphite
_diffrn_radiation_source 'normal-focus sealed tube'
_diffrn_radiation_type MoK\a
_diffrn_radiation_wavelength 0.71073
_diffrn_reflns_av_R_equivalents 0.054
_diffrn_reflns_av_sigmaI/netI 0.071
_diffrn_reflns_limit_h_max 13
_diffrn_reflns_limit_h_min -10
_diffrn_reflns_limit_k_max 13
_diffrn_reflns_limit_k_min -13
_diffrn_reflns_limit_l_max 40
_diffrn_reflns_limit_l_min -38
_diffrn_reflns_number 21418
_diffrn_reflns_theta_full 27.49
_diffrn_reflns_theta_max 27.49
_diffrn_reflns_theta_min 1.96
_diffrn_standards_decay_% 0
_diffrn_standards_number 0
_exptl_absorpt_coefficient_mu 0.758
_exptl_absorpt_correction_T_max 0.822
_exptl_absorpt_correction_T_min 0.721
_exptl_absorpt_correction_type multi-scan
_exptl_absorpt_process_details 'SADABS 2007/2'
_exptl_crystal_colour COLOURLESS
_exptl_crystal_density_diffrn 1.252
_exptl_crystal_description BLOCK
_exptl_crystal_F_000 1344
_exptl_crystal_size_max 0.24
_exptl_crystal_size_mid 0.20
_exptl_crystal_size_min 0.09
_refine_diff_density_max 0.60
_refine_diff_density_min -0.37
_refine_diff_density_rms 0.06
_refine_ls_abs_structure_details 'Flack H D (1983), Acta Cryst. A39, 876-881'
_refine_ls_abs_structure_Flack -0.01(2)
_refine_ls_extinction_method none
_refine_ls_goodness_of_fit_ref 1.18
_refine_ls_hydrogen_treatment constr
_refine_ls_matrix_type full
_refine_ls_number_parameters 415
_refine_ls_number_reflns 7624
_refine_ls_number_restraints 1
_refine_ls_restrained_S_all 1.18
_refine_ls_R_factor_all 0.0612
_refine_ls_R_factor_gt 0.0551
_refine_ls_shift/su_max 0.000
_refine_ls_shift/su_mean 0.000
_refine_ls_structure_factor_coef Fsqd
_refine_ls_weighting_details 'calc w=1/[\s^2^(Fo^2^)+(0.035P)^2^+0.056P] where P=(Fo^2^+2Fc^2^)/3'
_refine_ls_weighting_scheme calc
_refine_ls_wR_factor_gt 0.105
_refine_ls_wR_factor_ref 0.109
_reflns_number_gt 7111
_reflns_number_total 7624
_reflns_threshold_expression >2sigma(I)
_cod_data_source_file c4dt00647j2.cif
_cod_data_source_block 5
_cod_original_cell_volume 3375.3(6)
_cod_database_code 7032741
_nottingham_internal_coll_name FHDLKA
_nottingham_internal_coll_number 11925
_nottingham_internal_coll_client FH/DLK
_nottingham_internal_coll_type hemisphere
_nottingham_internal_coll_frame_time 60
_nottingham_internal_coll_frame_width 0.3
_nottingham_internal_coll_frame_method \w
_nottingham_internal_coll_user TB
_nottingham_internal_coll_date 22/10/2012
_nottingham_internal_coll_location NOTTS
_nottingham_internal_process_user TB
_nottingham_internal_process_date 23/10/2012
_nottingham_internal_solution_user TB
_nottingham_internal_solution_date 09/01/2013
_nottingham_internal_refinement_user TB
_nottingham_internal_refinement_date 09/01/2013
_nottingham_internal_validation_user AJB
_nottingham_internal_validation_date 13/2/2013

loop_
_symmetry_equiv_pos_as_xyz
'x, y, z'
'-y, x, z+1/4'
'-x, -y, z+1/2'
'y, -x, z+3/4'

loop_
_atom_site_label
_atom_site_type_symbol
_atom_site_fract_x
_atom_site_fract_y
_atom_site_fract_z
_atom_site_U_iso_or_equiv
_atom_site_adp_type
_atom_site_occupancy
_atom_site_symmetry_multiplicity
_atom_site_calc_flag
_atom_site_refinement_flags
Zn1 Zn 0.49453(7) 0.97086(4) 0.55326(2) 0.02385(11) Uani 1 1 d .
C1 C 0.5844(4) 1.1352(4) 0.55168(16) 0.0224(9) Uani 1 1 d .
C2 C 0.6106(4) 1.1869(4) 0.51105(14) 0.0221(9) Uani 1 1 d .
C3 C 0.6799(5) 1.3018(5) 0.50738(16) 0.0286(11) Uani 1 1 d .
H3 H 0.6972 1.3366 0.4798 0.034 Uiso 1 1 calc R
C4 C 0.7230(5) 1.3649(4) 0.54358(15) 0.0287(12) Uani 1 1 d .
H4 H 0.7715 1.4419 0.5409 0.034 Uiso 1 1 calc R
C5 C 0.6952(5) 1.3153(5) 0.58393(15) 0.0283(11) Uani 1 1 d .
H5 H 0.7226 1.3602 0.6088 0.034 Uiso 1 1 calc R
C6 C 0.6278(5) 1.2007(5) 0.58828(14) 0.0261(10) Uani 1 1 d .
C7 C 0.5658(5) 1.1163(4) 0.47160(13) 0.0220(9) Uani 1 1 d .
C8 C 0.4420(5) 1.1413(5) 0.45567(16) 0.0299(12) Uani 1 1 d .
C9 C 0.3993(5) 1.0681(5) 0.42091(15) 0.0354(11) Uani 1 1 d .
H9 H 0.3147 1.0803 0.4102 0.043 Uiso 1 1 calc R
C10 C 0.4784(5) 0.9788(5) 0.40217(14) 0.0392(12) Uani 1 1 d .
H10 H 0.4487 0.9315 0.3781 0.047 Uiso 1 1 calc R
C11 C 0.6008(5) 0.9567(5) 0.41791(16) 0.0356(12) Uani 1 1 d .
H11 H 0.6545 0.8946 0.4046 0.043 Uiso 1 1 calc R
C12 C 0.6451(5) 1.0251(5) 0.45315(15) 0.0288(11) Uani 1 1 d .
C13 C 0.3562(5) 1.2416(6) 0.47515(17) 0.0379(13) Uani 1 1 d .
H13A H 0.3401 1.2204 0.5053 0.057 Uiso 1 1 calc R
H13B H 0.2744 1.2441 0.4596 0.057 Uiso 1 1 calc R
H13C H 0.3981 1.3258 0.4733 0.057 Uiso 1 1 calc R
C14 C 0.7786(5) 1.0016(6) 0.47032(17) 0.0346(12) Uani 1 1 d .
H14A H 0.8254 1.0832 0.4717 0.052 Uiso 1 1 calc R
H14B H 0.8242 0.9421 0.4513 0.052 Uiso 1 1 calc R
H14C H 0.7728 0.9641 0.4991 0.052 Uiso 1 1 calc R
C15 C 0.6005(5) 1.1495(5) 0.63254(14) 0.0262(10) Uani 1 1 d .
C16 C 0.6801(5) 1.0530(5) 0.64959(16) 0.0302(11) Uani 1 1 d .
C17 C 0.6526(5) 1.0072(5) 0.69090(16) 0.0393(13) Uani 1 1 d .
H17 H 0.7027 0.9397 0.7028 0.047 Uiso 1 1 calc R
C18 C 0.5537(6) 1.0597(5) 0.71420(16) 0.0432(15) Uani 1 1 d .
H18 H 0.5374 1.0293 0.7424 0.052 Uiso 1 1 calc R
C19 C 0.4786(6) 1.1543(5) 0.69759(17) 0.0435(14) Uani 1 1 d .
H19 H 0.4105 1.1889 0.7143 0.052 Uiso 1 1 calc R
C20 C 0.5001(5) 1.2007(5) 0.65676(14) 0.0325(11) Uani 1 1 d .
C21 C 0.7948(5) 1.0032(6) 0.62494(16) 0.0356(12) Uani 1 1 d .
H21A H 0.7673 0.9753 0.5964 0.053 Uiso 1 1 calc R
H21B H 0.8327 0.9303 0.6403 0.053 Uiso 1 1 calc R
H21C H 0.8589 1.0718 0.6221 0.053 Uiso 1 1 calc R
C22 C 0.4140(6) 1.3066(6) 0.63791(19) 0.0429(15) Uani 1 1 d .
H22A H 0.3822 1.2794 0.6098 0.064 Uiso 1 1 calc R
H22B H 0.4639 1.3859 0.6348 0.064 Uiso 1 1 calc R
H22C H 0.3411 1.3219 0.6571 0.064 Uiso 1 1 calc R
C23 C 0.4015(4) 0.8089(4) 0.55537(15) 0.0235(9) Uani 1 1 d .
C24 C 0.4632(4) 0.6883(4) 0.55175(16) 0.0244(9) Uani 1 1 d .
C25 C 0.3934(5) 0.5736(4) 0.55497(17) 0.0306(10) Uani 1 1 d .
H25 H 0.4357 0.4931 0.5521 0.037 Uiso 1 1 calc R
C26 C 0.2624(5) 0.5785(5) 0.56241(15) 0.0302(12) Uani 1 1 d .
H26 H 0.2149 0.5009 0.5650 0.036 Uiso 1 1 calc R
C27 C 0.2003(5) 0.6946(5) 0.56613(13) 0.0303(12) Uani 1 1 d .
H27 H 0.1104 0.6965 0.5715 0.036 Uiso 1 1 calc R
C28 C 0.2689(5) 0.8115(5) 0.56208(12) 0.0258(10) Uani 1 1 d .
C29 C 0.6038(5) 0.6829(4) 0.54309(15) 0.0258(11) Uani 1 1 d .
C30 C 0.6923(5) 0.6934(5) 0.57686(16) 0.0273(10) Uani 1 1 d .
C31 C 0.8238(5) 0.6940(5) 0.56784(16) 0.0315(11) Uani 1 1 d .
H31 H 0.8841 0.7033 0.5905 0.038 Uiso 1 1 calc R
C32 C 0.8668(5) 0.6812(5) 0.52605(16) 0.0306(10) Uani 1 1 d .
H32 H 0.9563 0.6827 0.5202 0.037 Uiso 1 1 calc R
C33 C 0.7808(5) 0.6663(5) 0.49312(14) 0.0309(11) Uani 1 1 d .
H33 H 0.8114 0.6552 0.4647 0.037 Uiso 1 1 calc R
C34 C 0.6495(5) 0.6674(5) 0.50091(16) 0.0309(12) Uani 1 1 d .
C35 C 0.6471(5) 0.6956(6) 0.62258(16) 0.0355(13) Uani 1 1 d .
H35A H 0.5863 0.6251 0.6273 0.053 Uiso 1 1 calc R
H35B H 0.6046 0.7778 0.6285 0.053 Uiso 1 1 calc R
H35C H 0.7210 0.6854 0.6418 0.053 Uiso 1 1 calc R
C36 C 0.5552(5) 0.6483(5) 0.46461(15) 0.0352(13) Uani 1 1 d .
H36A H 0.4942 0.7201 0.4640 0.053 Uiso 1 1 calc R
H36B H 0.5084 0.5676 0.4689 0.053 Uiso 1 1 calc R
H36C H 0.6020 0.6448 0.4374 0.053 Uiso 1 1 calc R
C37 C 0.1999(4) 0.9377(5) 0.56573(14) 0.0245(10) Uani 1 1 d .
C38 C 0.1412(4) 0.9918(5) 0.52928(15) 0.0300(10) Uani 1 1 d .
C39 C 0.0813(5) 1.1108(6) 0.53338(18) 0.0387(13) Uani 1 1 d .
H39 H 0.0424 1.1489 0.5089 0.046 Uiso 1 1 calc R
C40 C 0.0771(5) 1.1748(6) 0.57216(19) 0.0395(13) Uani 1 1 d .
H40 H 0.0331 1.2545 0.5745 0.047 Uiso 1 1 calc R
C41 C 0.1373(5) 1.1222(5) 0.60740(17) 0.0353(12) Uani 1 1 d .
H41 H 0.1367 1.1675 0.6338 0.042 Uiso 1 1 calc R
C42 C 0.1987(4) 1.0042(5) 0.60479(14) 0.0274(10) Uani 1 1 d .
C43 C 0.1448(6) 0.9230(6) 0.48651(15) 0.0391(14) Uani 1 1 d .
H43A H 0.2338 0.9001 0.4795 0.059 Uiso 1 1 calc R
H43B H 0.1105 0.9796 0.4642 0.059 Uiso 1 1 calc R
H43C H 0.0926 0.8447 0.4881 0.059 Uiso 1 1 calc R
C44 C 0.2643(5) 0.9467(5) 0.64367(14) 0.0324(12) Uani 1 1 d .
H44A H 0.2435 0.8550 0.6456 0.049 Uiso 1 1 calc R
H44B H 0.2342 0.9906 0.6696 0.049 Uiso 1 1 calc R
H44C H 0.3575 0.9573 0.6410 0.049 Uiso 1 1 calc R

loop_
_atom_site_aniso_label
_atom_site_aniso_U_11
_atom_site_aniso_U_22
_atom_site_aniso_U_33
_atom_site_aniso_U_23
_atom_site_aniso_U_13
_atom_site_aniso_U_12
Zn1 0.0243(2) 0.0252(2) 0.02205(19) 0.0004(3) 0.00010(17) -0.0018(3)
C1 0.023(2) 0.0185(19) 0.026(2) -0.001(2) 0.004(2) -0.0026(17)
C2 0.020(2) 0.020(2) 0.026(2) 0.0018(19) 0.0025(18) 0.0044(19)
C3 0.030(3) 0.027(3) 0.029(3) 0.003(2) 0.006(2) 0.001(2)
C4 0.029(3) 0.020(2) 0.037(3) 0.001(2) 0.005(2) -0.005(2)
C5 0.037(3) 0.025(3) 0.023(2) -0.0049(19) -0.001(2) -0.005(2)
C6 0.026(2) 0.027(3) 0.025(2) 0.001(2) 0.0043(18) -0.001(2)
C7 0.028(3) 0.021(2) 0.017(2) 0.0011(17) -0.0007(18) -0.0035(18)
C8 0.030(3) 0.029(3) 0.031(3) 0.010(2) 0.005(2) -0.006(2)
C9 0.036(3) 0.043(3) 0.027(3) 0.006(2) -0.004(2) -0.007(2)
C10 0.060(4) 0.037(3) 0.021(2) -0.0060(19) -0.005(2) -0.010(3)
C11 0.047(3) 0.029(3) 0.031(3) -0.004(2) 0.008(2) 0.007(2)
C12 0.035(3) 0.029(3) 0.022(2) 0.004(2) -0.0002(19) -0.006(2)
C13 0.036(3) 0.044(3) 0.033(3) -0.001(2) -0.007(2) 0.006(3)
C14 0.031(3) 0.035(3) 0.038(3) -0.004(2) 0.002(2) 0.008(3)
C15 0.030(3) 0.025(3) 0.024(2) -0.0013(19) 0.000(2) -0.011(2)
C16 0.038(3) 0.027(3) 0.025(2) -0.003(2) -0.008(2) -0.016(2)
C17 0.053(3) 0.028(3) 0.036(3) 0.007(2) -0.017(2) -0.019(3)
C18 0.058(4) 0.049(4) 0.022(2) 0.006(2) -0.001(2) -0.025(3)
C19 0.046(4) 0.052(3) 0.032(3) -0.010(2) 0.009(3) -0.019(3)
C20 0.034(3) 0.041(3) 0.023(2) -0.009(2) 0.005(2) -0.015(3)
C21 0.033(3) 0.035(3) 0.039(3) 0.004(3) -0.008(2) 0.000(3)
C22 0.044(4) 0.040(3) 0.045(3) -0.011(3) 0.012(3) -0.001(3)
C23 0.025(2) 0.028(2) 0.017(2) 0.000(2) -0.0047(19) -0.0049(19)
C24 0.023(2) 0.030(2) 0.020(2) -0.001(2) 0.000(2) -0.0101(19)
C25 0.037(3) 0.028(2) 0.027(2) -0.001(3) 0.005(2) -0.007(2)
C26 0.033(3) 0.028(2) 0.030(3) 0.001(2) -0.001(2) -0.015(2)
C27 0.027(3) 0.045(3) 0.019(2) -0.003(2) 0.0037(19) -0.011(2)
C28 0.027(2) 0.036(3) 0.014(2) 0.0002(18) -0.0005(17) -0.0028(19)
C29 0.030(3) 0.017(2) 0.030(3) 0.0010(18) -0.001(2) -0.006(2)
C30 0.027(3) 0.024(2) 0.031(2) 0.001(2) 0.002(2) -0.006(2)
C31 0.025(3) 0.031(3) 0.038(3) -0.003(2) -0.006(2) -0.003(2)
C32 0.026(3) 0.030(3) 0.036(3) -0.001(2) 0.006(2) -0.002(2)
C33 0.040(3) 0.028(3) 0.024(2) 0.001(2) 0.009(2) 0.000(2)
C34 0.031(3) 0.031(3) 0.030(3) 0.003(2) 0.001(2) -0.004(2)
C35 0.032(3) 0.043(3) 0.031(3) -0.004(2) 0.002(2) 0.000(3)
C36 0.038(3) 0.047(3) 0.020(2) 0.006(2) 0.001(2) 0.000(3)
C37 0.019(2) 0.032(3) 0.022(2) 0.0032(18) -0.0031(18) 0.001(2)
C38 0.025(2) 0.031(3) 0.034(3) 0.003(2) -0.0065(18) -0.007(2)
C39 0.034(3) 0.043(3) 0.039(3) 0.014(3) -0.010(2) 0.005(3)
C40 0.026(3) 0.039(3) 0.054(4) 0.005(3) -0.002(2) 0.007(2)
C41 0.034(3) 0.038(3) 0.034(3) -0.003(2) 0.008(2) -0.003(3)
C42 0.022(2) 0.039(3) 0.021(2) 0.000(2) 0.0015(17) 0.000(2)
C43 0.045(3) 0.048(3) 0.024(3) 0.008(2) -0.008(2) -0.011(3)
C44 0.042(3) 0.040(3) 0.015(2) -0.001(2) 0.004(2) -0.003(3)

loop_
_atom_type_symbol
_atom_type_description
_atom_type_scat_dispersion_real
_atom_type_scat_dispersion_imag
_atom_type_scat_source
C C 0.0033 0.0016 'International Tables Vol C Tables 4.2.6.8 and 6.1.1.4'
H H 0.0000 0.0000 'International Tables Vol C Tables 4.2.6.8 and 6.1.1.4'
Zn Zn 0.2839 1.4301 'International Tables Vol C Tables 4.2.6.8 and 6.1.1.4'

loop_
_geom_angle_atom_site_label_1
_geom_angle_atom_site_label_2
_geom_angle_atom_site_label_3
_geom_angle
C23 Zn1 C1 178.7(2)
C2 C1 C6 119.1(4)
C2 C1 Zn1 116.9(3)
C6 C1 Zn1 124.0(3)
C3 C2 C1 120.0(4)
C3 C2 C7 120.5(4)
C1 C2 C7 119.4(4)
C4 C3 C2 120.4(5)
C4 C3 H3 119.8
C2 C3 H3 119.8
C3 C4 C5 119.7(4)
C3 C4 H4 120.1
C5 C4 H4 120.1
C6 C5 C4 120.8(4)
C6 C5 H5 119.6
C4 C5 H5 119.6
C5 C6 C1 119.9(4)
C5 C6 C15 119.2(4)
C1 C6 C15 120.9(4)
C12 C7 C8 121.8(4)
C12 C7 C2 119.3(4)
C8 C7 C2 118.8(4)
C9 C8 C7 117.7(5)
C9 C8 C13 120.3(5)
C7 C8 C13 122.0(5)
C10 C9 C8 120.6(5)
C10 C9 H9 119.7
C8 C9 H9 119.7
C9 C10 C11 120.9(5)
C9 C10 H10 119.6
C11 C10 H10 119.6
C10 C11 C12 120.1(5)
C10 C11 H11 120.0
C12 C11 H11 120.0
C7 C12 C11 118.9(4)
C7 C12 C14 120.8(4)
C11 C12 C14 120.2(5)
C8 C13 H13A 109.5
C8 C13 H13B 109.5
H13A C13 H13B 109.5
C8 C13 H13C 109.5
H13A C13 H13C 109.5
H13B C13 H13C 109.5
C12 C14 H14A 109.5
C12 C14 H14B 109.5
H14A C14 H14B 109.5
C12 C14 H14C 109.5
H14A C14 H14C 109.5
H14B C14 H14C 109.5
C20 C15 C16 120.6(4)
C20 C15 C6 120.2(5)
C16 C15 C6 119.2(5)
C17 C16 C15 118.0(5)
C17 C16 C21 120.8(5)
C15 C16 C21 121.2(4)
C18 C17 C16 120.3(5)
C18 C17 H17 119.9
C16 C17 H17 119.9
C19 C18 C17 121.1(5)
C19 C18 H18 119.4
C17 C18 H18 119.4
C18 C19 C20 120.8(6)
C18 C19 H19 119.6
C20 C19 H19 119.6
C19 C20 C15 119.2(5)
C19 C20 C22 120.6(5)
C15 C20 C22 120.2(4)
C16 C21 H21A 109.5
C16 C21 H21B 109.5
H21A C21 H21B 109.5
C16 C21 H21C 109.5
H21A C21 H21C 109.5
H21B C21 H21C 109.5
C20 C22 H22A 109.5
C20 C22 H22B 109.5
H22A C22 H22B 109.5
C20 C22 H22C 109.5
H22A C22 H22C 109.5
H22B C22 H22C 109.5
C28 C23 C24 118.6(4)
C28 C23 Zn1 118.7(3)
C24 C23 Zn1 122.7(3)
C25 C24 C23 121.0(4)
C25 C24 C29 119.3(4)
C23 C24 C29 119.6(4)
C26 C25 C24 119.4(5)
C26 C25 H25 120.3
C24 C25 H25 120.3
C27 C26 C25 120.7(4)
C27 C26 H26 119.7
C25 C26 H26 119.7
C26 C27 C28 120.7(5)
C26 C27 H27 119.7
C28 C27 H27 119.7
C23 C28 C27 119.7(5)
C23 C28 C37 120.1(4)
C27 C28 C37 120.2(4)
C30 C29 C34 119.3(5)
C30 C29 C24 120.4(4)
C34 C29 C24 120.4(4)
C31 C30 C29 119.5(5)
C31 C30 C35 119.9(5)
C29 C30 C35 120.6(5)
C32 C31 C30 120.4(5)
C32 C31 H31 119.8
C30 C31 H31 119.8
C33 C32 C31 120.4(5)
C33 C32 H32 119.8
C31 C32 H32 119.8
C32 C33 C34 120.7(4)
C32 C33 H33 119.7
C34 C33 H33 119.7
C33 C34 C29 119.8(5)
C33 C34 C36 120.4(5)
C29 C34 C36 119.8(5)
C30 C35 H35A 109.5
C30 C35 H35B 109.5
H35A C35 H35B 109.5
C30 C35 H35C 109.5
H35A C35 H35C 109.5
H35B C35 H35C 109.5
C34 C36 H36A 109.5
C34 C36 H36B 109.5
H36A C36 H36B 109.5
C34 C36 H36C 109.5
H36A C36 H36C 109.5
H36B C36 H36C 109.5
C42 C37 C38 120.1(5)
C42 C37 C28 120.2(4)
C38 C37 C28 119.7(4)
C39 C38 C37 118.4(5)
C39 C38 C43 120.8(4)
C37 C38 C43 120.8(4)
C40 C39 C38 121.5(5)
C40 C39 H39 119.2
C38 C39 H39 119.2
C41 C40 C39 119.5(5)
C41 C40 H40 120.2
C39 C40 H40 120.2
C40 C41 C42 120.9(5)
C40 C41 H41 119.5
C42 C41 H41 119.5
C41 C42 C37 119.5(4)
C41 C42 C44 120.7(4)
C37 C42 C44 119.8(5)
C38 C43 H43A 109.5
C38 C43 H43B 109.5
H43A C43 H43B 109.5
C38 C43 H43C 109.5
H43A C43 H43C 109.5
H43B C43 H43C 109.5
C42 C44 H44A 109.5
C42 C44 H44B 109.5
H44A C44 H44B 109.5
C42 C44 H44C 109.5
H44A C44 H44C 109.5
H44B C44 H44C 109.5

loop_
_geom_bond_atom_site_label_1
_geom_bond_atom_site_label_2
_geom_bond_distance
Zn1 C23 1.944(4)
Zn1 C1 1.949(4)
C1 C2 1.403(6)
C1 C6 1.404(6)
C2 C3 1.400(7)
C2 C7 1.507(6)
C3 C4 1.381(7)
C3 H3 0.9500
C4 C5 1.391(6)
C4 H4 0.9500
C5 C6 1.389(7)
C5 H5 0.9500
C6 C15 1.507(6)
C7 C12 1.382(6)
C7 C8 1.405(7)
C8 C9 1.397(7)
C8 C13 1.501(7)
C9 C10 1.372(7)
C9 H9 0.9500
C10 C11 1.384(7)
C10 H10 0.9500
C11 C12 1.389(7)
C11 H11 0.9500
C12 C14 1.508(7)
C13 H13A 0.9800
C13 H13B 0.9800
C13 H13C 0.9800
C14 H14A 0.9800
C14 H14B 0.9800
C14 H14C 0.9800
C15 C20 1.395(7)
C15 C16 1.405(7)
C16 C17 1.403(7)
C16 C21 1.511(7)
C17 C18 1.373(8)
C17 H17 0.9500
C18 C19 1.359(8)
C18 H18 0.9500
C19 C20 1.380(7)
C19 H19 0.9500
C20 C22 1.536(8)
C21 H21A 0.9800
C21 H21B 0.9800
C21 H21C 0.9800
C22 H22A 0.9800
C22 H22B 0.9800
C22 H22C 0.9800
C23 C28 1.395(6)
C23 C24 1.413(6)
C24 C25 1.401(6)
C24 C29 1.488(7)
C25 C26 1.384(7)
C25 H25 0.9500
C26 C27 1.375(7)
C26 H26 0.9500
C27 C28 1.416(6)
C27 H27 0.9500
C28 C37 1.501(7)
C29 C30 1.404(6)
C29 C34 1.408(7)
C30 C31 1.396(6)
C30 C35 1.502(7)
C31 C32 1.385(7)
C31 H31 0.9500
C32 C33 1.371(7)
C32 H32 0.9500
C33 C34 1.387(7)
C33 H33 0.9500
C34 C36 1.511(7)
C35 H35A 0.9800
C35 H35B 0.9800
C35 H35C 0.9800
C36 H36A 0.9800
C36 H36B 0.9800
C36 H36C 0.9800
C37 C42 1.401(6)
C37 C38 1.408(6)
C38 C39 1.392(7)
C38 C43 1.515(7)
C39 C40 1.382(7)
C39 H39 0.9500
C40 C41 1.378(7)
C40 H40 0.9500
C41 C42 1.386(7)
C41 H41 0.9500
C42 C44 1.515(6)
C43 H43A 0.9800
C43 H43B 0.9800
C43 H43C 0.9800
C44 H44A 0.9800
C44 H44B 0.9800
C44 H44C 0.9800

loop_
_geom_torsion_atom_site_label_1
_geom_torsion_atom_site_label_2
_geom_torsion_atom_site_label_3
_geom_torsion_atom_site_label_4
_geom_torsion
C23 Zn1 C1 C2 -111(10)
C23 Zn1 C1 C6 71(10)
C6 C1 C2 C3 0.4(7)
Zn1 C1 C2 C3 -177.2(4)
C6 C1 C2 C7 179.2(4)
Zn1 C1 C2 C7 1.7(6)
C1 C2 C3 C4 0.1(7)
C7 C2 C3 C4 -178.7(4)
C2 C3 C4 C5 -1.3(8)
C3 C4 C5 C6 2.0(8)
C4 C5 C6 C1 -1.5(8)
C4 C5 C6 C15 179.5(5)
C2 C1 C6 C5 0.3(7)
Zn1 C1 C6 C5 177.7(4)
C2 C1 C6 C15 179.3(5)
Zn1 C1 C6 C15 -3.3(7)
C3 C2 C7 C12 89.7(6)
C1 C2 C7 C12 -89.1(5)
C3 C2 C7 C8 -93.0(5)
C1 C2 C7 C8 88.1(5)
C12 C7 C8 C9 1.7(7)
C2 C7 C8 C9 -175.5(4)
C12 C7 C8 C13 -179.0(5)
C2 C7 C8 C13 3.8(7)
C7 C8 C9 C10 -2.5(7)
C13 C8 C9 C10 178.1(5)
C8 C9 C10 C11 1.7(8)
C9 C10 C11 C12 0.1(8)
C8 C7 C12 C11 0.1(7)
C2 C7 C12 C11 177.3(4)
C8 C7 C12 C14 178.9(4)
C2 C7 C12 C14 -3.9(7)
C10 C11 C12 C7 -1.0(8)
C10 C11 C12 C14 -179.8(5)
C5 C6 C15 C20 79.1(6)
C1 C6 C15 C20 -99.9(6)
C5 C6 C15 C16 -98.6(6)
C1 C6 C15 C16 82.4(6)
C20 C15 C16 C17 2.1(7)
C6 C15 C16 C17 179.9(4)
C20 C15 C16 C21 -175.7(5)
C6 C15 C16 C21 2.1(7)
C15 C16 C17 C18 -2.5(7)
C21 C16 C17 C18 175.3(5)
C16 C17 C18 C19 1.6(8)
C17 C18 C19 C20 -0.2(8)
C18 C19 C20 C15 -0.2(8)
C18 C19 C20 C22 179.3(5)
C16 C15 C20 C19 -0.9(7)
C6 C15 C20 C19 -178.6(4)
C16 C15 C20 C22 179.7(5)
C6 C15 C20 C22 2.0(7)
C1 Zn1 C23 C28 13(10)
C1 Zn1 C23 C24 -165(32)
C28 C23 C24 C25 -0.3(7)
Zn1 C23 C24 C25 177.7(4)
C28 C23 C24 C29 177.9(4)
Zn1 C23 C24 C29 -4.2(6)
C23 C24 C25 C26 -0.9(8)
C29 C24 C25 C26 -179.1(4)
C24 C25 C26 C27 0.8(7)
C25 C26 C27 C28 0.5(7)
C24 C23 C28 C27 1.5(6)
Zn1 C23 C28 C27 -176.5(3)
C24 C23 C28 C37 -179.5(4)
Zn1 C23 C28 C37 2.5(5)
C26 C27 C28 C23 -1.7(6)
C26 C27 C28 C37 179.4(4)
C25 C24 C29 C30 -98.0(6)
C23 C24 C29 C30 83.8(6)
C25 C24 C29 C34 82.1(6)
C23 C24 C29 C34 -96.1(6)
C34 C29 C30 C31 2.8(7)
C24 C29 C30 C31 -177.1(4)
C34 C29 C30 C35 -173.3(5)
C24 C29 C30 C35 6.8(8)
C29 C30 C31 C32 -1.6(8)
C35 C30 C31 C32 174.6(5)
C30 C31 C32 C33 -0.7(8)
C31 C32 C33 C34 1.8(8)
C32 C33 C34 C29 -0.5(8)
C32 C33 C34 C36 -178.8(5)
C30 C29 C34 C33 -1.8(7)
C24 C29 C34 C33 178.1(5)
C30 C29 C34 C36 176.5(5)
C24 C29 C34 C36 -3.6(7)
C23 C28 C37 C42 -82.1(5)
C27 C28 C37 C42 96.8(5)
C23 C28 C37 C38 95.1(5)
C27 C28 C37 C38 -85.9(5)
C42 C37 C38 C39 -0.8(7)
C28 C37 C38 C39 -178.1(4)
C42 C37 C38 C43 178.3(4)
C28 C37 C38 C43 1.1(7)
C37 C38 C39 C40 -0.9(7)
C43 C38 C39 C40 180.0(5)
C38 C39 C40 C41 2.2(8)
C39 C40 C41 C42 -1.9(8)
C40 C41 C42 C37 0.3(7)
C40 C41 C42 C44 -179.8(5)
C38 C37 C42 C41 1.1(7)
C28 C37 C42 C41 178.4(4)
C38 C37 C42 C44 -178.8(4)
C28 C37 C42 C44 -1.6(7)
